data_4075974
loop_
_publ_author_name
'Lewi\'nski, Janusz'
'Zachara, Janusz'
'Starowieyski, Kazimierz B.'
'Justyniak, Iwona'
'Lipkowski, Janusz'
'Bury, Wojciech'
'Kruk, Przemys\/law'
'Wo\'zniak, Robert'

_publ_section_title
;
 A Second Polymorphic Form of Trimethylindium:&#x00A0; Topology of
 Supramolecular Architectures of Group 13 Trimethyls
;
_journal_issue 20
_journal_name_full Organometallics
_journal_page_first 4832
_journal_paper_doi 10.1021/om050386s
_journal_volume 24
_journal_year 2005
_chemical_formula_sum 'C3 H9 In'
_chemical_formula_weight 159.92
_chemical_name_systematic
; 
 Trimethylindum
;
_space_group_IT_number 86
_symmetry_cell_setting tetragonal
_symmetry_Int_Tables_number 86
_symmetry_space_group_name_Hall '-P 4bc'
_symmetry_space_group_name_H-M 'P 42/n :2'
_atom_sites_solution_hydrogens geom
_atom_sites_solution_primary direct
_atom_sites_solution_secondary difmap
_audit_creation_method SHELXL-97
_cell_angle_alpha 90.00
_cell_angle_beta 90.00
_cell_angle_gamma 90.00
_cell_formula_units_Z 8
_cell_length_a 13.0454(2)
_cell_length_b 13.0454(2)
_cell_length_c 6.27780(10)
_cell_measurement_reflns_used 1335
_cell_measurement_temperature 100(2)
_cell_measurement_theta_max 27.48
_cell_measurement_theta_min 1.00
_cell_volume 1068.37(3)
_computing_cell_refinement 'Denzo & Scalepak (Otwinowski, Minor, 1997)'
_computing_data_collection 'Collect (Nonius B.V. 1998)'
_computing_data_reduction 'Denzo & Scalepak (Otwinowski, Minor, 1997)'
_computing_molecular_graphics
;
DIAMOND v2.1 (Brandenburg, 1999),
Ortep-3 for Windows, L.J.Farrugia (1997) J.Appl.Cryst. 30, 565,
ORTEP III (Burnett, Johnson, 1996)
;
_computing_publication_material
;
SHELXL-97 (Sheldrick, 1997),
PLATON, A.L.Spek (2000) Utrecht Univ., Utrecht, The Netherlands
;
_computing_structure_refinement 'SHELXL-97 (Sheldrick, 1997)'
_computing_structure_solution 'SHELXS-97 (Sheldrick, 1990)'
_diffrn_ambient_temperature 100(2)
_diffrn_measured_fraction_theta_full 0.993
_diffrn_measured_fraction_theta_max 0.993
_diffrn_measurement_details
;
  115 frames, \w rotation 1.0\% per frame (15s per frame)
  112 frames, \w rotation 1.0\% per frame (15s per frame)
   48 frames, \w rotation 1.0\% per frame (15s per frame)
  110 frames, \w rotation 1.0\% per frame (15s per frame)
   88 frames, \w rotation 1.0\% per frame (15s per frame)
  106 frames, \w rotation 1.0\% per frame (15s per frame)
;
_diffrn_measurement_device '\k-geometry diffractometr'
_diffrn_measurement_device_type 'Nonius Kappa-CCD'
_diffrn_measurement_method 'area detector \w scans'
_diffrn_radiation_monochromator graphite
_diffrn_radiation_source 'fine-focus sealed tube'
_diffrn_radiation_type MoK\a
_diffrn_radiation_wavelength 0.71073
_diffrn_reflns_av_R_equivalents 0.047
_diffrn_reflns_av_sigmaI/netI 0.0192
_diffrn_reflns_limit_h_max 16
_diffrn_reflns_limit_h_min -16
_diffrn_reflns_limit_k_max 11
_diffrn_reflns_limit_k_min -11
_diffrn_reflns_limit_l_max 7
_diffrn_reflns_limit_l_min -8
_diffrn_reflns_number 17135
_diffrn_reflns_theta_full 27.45
_diffrn_reflns_theta_max 27.45
_diffrn_reflns_theta_min 3.93
_exptl_absorpt_coefficient_mu 4.246
_exptl_absorpt_correction_type multi-scan
_exptl_absorpt_process_details 'Scalepak (Otwinowski, Minor, 1997)'
_exptl_crystal_colour colorless
_exptl_crystal_density_diffrn 1.988
_exptl_crystal_density_method 'not measured'
_exptl_crystal_description prism
_exptl_crystal_F_000 608
_exptl_crystal_size_max 0.45
_exptl_crystal_size_mid 0.32
_exptl_crystal_size_min 0.28
_refine_diff_density_max 0.874
_refine_diff_density_min -0.481
_refine_diff_density_rms 0.107
_refine_ls_extinction_coef 0.0058(6)
_refine_ls_extinction_expression Fc^*^=kFc[1+0.001xFc^2^\l^3^/sin(2\q)]^-1/4^
_refine_ls_extinction_method SHELXL
_refine_ls_goodness_of_fit_ref 1.301
_refine_ls_hydrogen_treatment mixed
_refine_ls_matrix_type full
_refine_ls_number_parameters 41
_refine_ls_number_reflns 1215
_refine_ls_number_restraints 0
_refine_ls_restrained_S_all 1.301
_refine_ls_R_factor_all 0.0316
_refine_ls_R_factor_gt 0.0299
_refine_ls_shift/su_max 0.000
_refine_ls_shift/su_mean 0.000
_refine_ls_structure_factor_coef Fsqd
_refine_ls_weighting_details 'calc w=1/[\s^2^(Fo^2^)+(0.0209P)^2^+3.6305P] where P=(Fo^2^+2Fc^2^)/3'
_refine_ls_weighting_scheme calc
_refine_ls_wR_factor_gt 0.0718
_refine_ls_wR_factor_ref 0.0725
_reflns_number_gt 1169
_reflns_number_total 1215
_reflns_threshold_expression I>2\s(I)
_cod_data_source_file om050386ssi20050707_014837.cif
_cod_data_source_block inme3_t
_cod_depositor_comments
;
The following automatic conversions were performed:

'_exptl_absorpt_correction_type' value 'multiscan' changed to
'multi-scan' according to
/home/saulius/struct/CIF-dictionaries/cif_core.dic dictionary named
'cif_core.dic' version 2.4.1 from 2010-06-29.

Automatic conversion script
Id: cif_fix_values 1715 2011-07-08 13:25:40Z adriana 
;
_cod_original_sg_symbol_H-M 'P 42/n'
_cod_database_code 4075974

loop_
_symmetry_equiv_pos_as_xyz
'x, y, z'
'-x+1/2, -y+1/2, z'
'-y, x+1/2, z+1/2'
'y+1/2, -x, z+1/2'
'-x, -y, -z'
'x-1/2, y-1/2, -z'
'y, -x-1/2, -z-1/2'
'-y-1/2, x, -z-1/2'

loop_
_atom_site_label
_atom_site_type_symbol
_atom_site_fract_x
_atom_site_fract_y
_atom_site_fract_z
_atom_site_U_iso_or_equiv
_atom_site_adp_type
_atom_site_occupancy
_atom_site_symmetry_multiplicity
_atom_site_calc_flag
_atom_site_refinement_flags
In1 In 0.21334(2) -0.00530(2) 0.41553(5) 0.02117(16) Uani 1 1 d .
C3 C 0.1469(3) -0.1328(3) 0.2412(8) 0.0286(9) Uani 1 1 d .
H3A H 0.1996 -0.1647 0.1518 0.043 Uiso 1 1 calc R
H3B H 0.0910 -0.1078 0.1509 0.043 Uiso 1 1 calc R
H3C H 0.1202 -0.1835 0.3421 0.043 Uiso 1 1 calc R
C2 C 0.3447(3) 0.0687(3) 0.2690(7) 0.0245(8) Uani 1 1 d .
H2A H 0.3217 0.1288 0.1883 0.037 Uiso 1 1 calc R
H2B H 0.3788 0.0204 0.1727 0.037 Uiso 1 1 calc R
H2C H 0.3929 0.0904 0.3800 0.037 Uiso 1 1 calc R
C1 C 0.1611(3) 0.0451(4) 0.7228(7) 0.0305(9) Uani 1 1 d .
H1A H 0.1789 0.1174 0.7427 0.046 Uiso 1 1 calc R
H1B H 0.1939 0.0038 0.8341 0.046 Uiso 1 1 calc R
H1C H 0.0865 0.0369 0.7318 0.046 Uiso 1 1 calc R

loop_
_atom_site_aniso_label
_atom_site_aniso_U_11
_atom_site_aniso_U_22
_atom_site_aniso_U_33
_atom_site_aniso_U_23
_atom_site_aniso_U_13
_atom_site_aniso_U_12
In1 0.01786(19) 0.01870(19) 0.0270(2) -0.00065(11) 0.00465(11) -0.00231(9)
C3 0.028(2) 0.0181(18) 0.039(2) -0.0040(19) 0.001(2) -0.0040(15)
C2 0.0208(18) 0.029(2) 0.024(2) 0.0010(18) 0.0020(17) -0.0062(15)
C1 0.026(2) 0.040(2) 0.025(2) 0.005(2) 0.0030(18) 0.0110(18)

loop_
_atom_type_symbol
_atom_type_description
_atom_type_scat_dispersion_real
_atom_type_scat_dispersion_imag
_atom_type_scat_source
C C 0.0033 0.0016 'International Tables Vol C Tables 4.2.6.8 and 6.1.1.4'
H H 0.0000 0.0000 'International Tables Vol C Tables 4.2.6.8 and 6.1.1.4'
In In -0.7276 1.3100 'International Tables Vol C Tables 4.2.6.8 and 6.1.1.4'

loop_
_geom_angle_atom_site_label_1
_geom_angle_atom_site_label_2
_geom_angle_atom_site_label_3
_geom_angle
C1 In1 C2 119.65(18)
C1 In1 C3 124.05(18)
C2 In1 C3 116.24(17)
In1 C3 H3A 109.5
In1 C3 H3B 109.5
H3A C3 H3B 109.5
In1 C3 H3C 109.5
H3A C3 H3C 109.5
H3B C3 H3C 109.5
In1 C2 H2A 109.5
In1 C2 H2B 109.5
H2A C2 H2B 109.5
In1 C2 H2C 109.5
H2A C2 H2C 109.5
H2B C2 H2C 109.5
In1 C1 H1A 109.5
In1 C1 H1B 109.5
H1A C1 H1B 109.5
In1 C1 H1C 109.5
H1A C1 H1C 109.5
H1B C1 H1C 109.5

loop_
_geom_bond_atom_site_label_1
_geom_bond_atom_site_label_2
_geom_bond_distance
In1 C1 2.149(5)
In1 C2 2.171(4)
In1 C3 2.172(4)
C3 H3A 0.9800
C3 H3B 0.9800
C3 H3C 0.9800
C2 H2A 0.9800
C2 H2B 0.9800
C2 H2C 0.9800
C1 H1A 0.9800
C1 H1B 0.9800
C1 H1C 0.9800
